data_7158744
loop_
_publ_author_name
'Suzuki, Itaru'
'Hamada, Yuya'
'Uji, Yuki'
'Shibata, Ikuya'

_publ_section_title
;
 Reductive Coupling of Allenoates with Aldehydes Catalyzed by Halogenotin
 Hydride
;
_journal_name_full 'Organic &amp; Biomolecular Chemistry'
_journal_paper_doi 10.1039/D2OB01096H
_journal_year 2022
_chemical_formula_moiety 'C13 H11 Cl O4'
_chemical_formula_sum 'C13 H11 Cl O4'
_chemical_formula_weight 266.67
_space_group_crystal_system triclinic
_space_group_IT_number 2
_space_group_name_Hall '-P 1'
_space_group_name_H-M_alt 'P -1'
_atom_sites_solution_hydrogens mixed
_atom_sites_solution_primary dual
_audit_creation_date 2022-01-13
_audit_creation_method
;
Olex2 1.2
(compiled 2018.05.29 svn.r3508 for OlexSys, GUI svn.r5506)
;
_audit_update_record
;
2022-03-16 deposited with the CCDC.	2022-06-28 downloaded from the CCDC.
;
_cell_angle_alpha 84.271(4)
_cell_angle_beta 88.200(5)
_cell_angle_gamma 75.258(5)
_cell_formula_units_Z 4
_cell_length_a 6.3452(4)
_cell_length_b 10.1024(6)
_cell_length_c 19.4282(10)
_cell_measurement_reflns_used 5343
_cell_measurement_temperature 173
_cell_measurement_theta_max 73.8210
_cell_measurement_theta_min 4.5450
_cell_volume 1198.35(12)
_computing_cell_refinement 'CrysAlisPro 1.171.40.43a (Rigaku OD, 2019)'
_computing_data_collection 'CrysAlisPro 1.171.40.43a (Rigaku OD, 2019)'
_computing_data_reduction 'CrysAlisPro 1.171.40.43a (Rigaku OD, 2019)'
_computing_molecular_graphics 'Olex2 (Dolomanov et al., 2009)'
_computing_publication_material 'Olex2 (Dolomanov et al., 2009)'
_computing_structure_refinement 'ShelXL (Sheldrick, 2015)'
_computing_structure_solution 'ShelXT (Sheldrick, 2015)'
_diffrn_ambient_temperature 173
_diffrn_detector 'CCD plate'
_diffrn_detector_area_resol_mean 10.0000
_diffrn_detector_type HyPix
_diffrn_measured_fraction_theta_full 0.999
_diffrn_measured_fraction_theta_max 0.966
_diffrn_measurement_details
;
List of Runs (angles in degrees, time in seconds):

  # Type    Start    End  Width  t~exp~   \w     \q     \k     \f   Frames
#--------------------------------------------------------------------------
  1  \w    -29.00  64.00   0.50    2.00    --   42.80 -57.00  90.00  186
  2  \w     32.00  57.00   0.50    5.00    --   76.50 -98.00  78.00   50
  3  \w     18.00  80.00   0.50    2.00    --   42.80 -98.00  78.00  124
  4  \w    -29.00  14.00   0.50    2.00    --   42.80 -98.00  78.00   86
  5  \w   -114.00 -73.00   0.50    2.00    --  -42.80-125.00-120.00   82
  6  \w   -140.00 -74.00   0.50    5.00    -- -106.00-125.00 -30.00  132
  7  \w   -111.00 -85.00   0.50    5.00    -- -106.00 -37.00 -30.00   52
  8  \w   -135.00 -81.00   0.50    5.00    -- -106.00 -19.00  30.00  108
  9  \w    -96.00 -60.00   0.50    5.00    -- -106.00  57.00  30.00   72
 10  \w   -116.00 -32.00   0.50    5.00    -- -106.00 125.00 -60.00  168
 11  \w    -75.00 -41.00   0.50    5.00    -- -106.00 125.00  30.00   68
 12  \w    -65.00 -39.00   0.50    5.00    -- -106.00  57.00 120.00   52
 13  \w   -116.00 -83.00   0.50    5.00    -- -106.00 125.00  30.00   66
 14  \w   -108.00 -66.00   0.50    5.00    -- -106.00 125.00 -30.00   84
 15  \w   -114.00 -39.00   0.50    5.00    -- -106.00  77.00 -90.00  150
 16  \w    -61.00  30.00   0.50    2.00    --  -42.80  98.00-174.00  182
 17  \w     74.00 109.00   0.50    2.00    --   42.80 125.00 -30.00   70
 18  \w     77.00 150.00   0.50    5.00    --   76.50 125.00  30.00  146
 19  \w     74.00 116.00   0.50    2.00    --   42.80 125.00 120.00   84
 20  \w     92.00 117.00   0.50    5.00    --   76.50  98.00-174.00   50
 21  \w   -106.00 -76.00   0.50    5.00    -- -106.00  98.00-174.00   60
 22  \w   -112.00 -33.00   0.50    5.00    -- -106.00 125.00-120.00  158
 23  \w   -126.00 -32.00   0.50    5.00    -- -106.00  57.00 -90.00  188
 24  \w   -119.00 -68.00   0.50    5.00    -- -106.00  57.00 120.00  102
 25  \w   -167.00-141.00   0.50    5.00    -- -106.00 -19.00  30.00   52
 26  \w   -176.00-147.00   0.50    5.00    -- -106.00 -37.00 -30.00   58
 27  \w   -177.00-117.00   0.50    5.00    -- -106.00 -99.00   0.00  120
 28  \w   -151.00-109.00   0.50    5.00    -- -106.00 -98.00  78.00   84
 29  \w   -171.00-146.00   0.50    5.00    -- -106.00-125.00 -30.00   50
 30  \w   -172.00-100.00   0.50    5.00    -- -106.00 -57.00-120.00  144
 31  \w   -131.00 -84.00   0.50    5.00    -- -106.00 -99.00-180.00   94
 32  \w   -177.00-139.00   0.50    5.00    -- -106.00 -99.00-180.00   76
 33  \w   -177.00 -83.00   0.50    5.00    -- -106.00 -37.00 150.00  188
;
_diffrn_measurement_device 'four-circle diffractometer'
_diffrn_measurement_device_type 'XtaLAB Synergy, Single source at offset/far, HyPix'
_diffrn_measurement_method '\w scans'
_diffrn_orient_matrix_type 'CrysAlisPro convention (1999,Acta A55,543-557)'
_diffrn_orient_matrix_UB_11 0.0627519000
_diffrn_orient_matrix_UB_12 -0.1315823000
_diffrn_orient_matrix_UB_13 0.0502103000
_diffrn_orient_matrix_UB_21 0.1494973000
_diffrn_orient_matrix_UB_22 -0.0738321000
_diffrn_orient_matrix_UB_23 -0.0559177000
_diffrn_orient_matrix_UB_31 0.1916892000
_diffrn_orient_matrix_UB_32 0.0482271000
_diffrn_orient_matrix_UB_33 0.0265216000
_diffrn_radiation_monochromator mirror
_diffrn_radiation_probe x-ray
_diffrn_radiation_type CuK\a
_diffrn_radiation_wavelength 1.54184
_diffrn_reflns_av_R_equivalents 0.0420
_diffrn_reflns_av_unetI/netI 0.0437
_diffrn_reflns_Laue_measured_fraction_full 0.999
_diffrn_reflns_Laue_measured_fraction_max 0.966
_diffrn_reflns_limit_h_max 7
_diffrn_reflns_limit_h_min -6
_diffrn_reflns_limit_k_max 12
_diffrn_reflns_limit_k_min -12
_diffrn_reflns_limit_l_max 24
_diffrn_reflns_limit_l_min -23
_diffrn_reflns_number 12650
_diffrn_reflns_point_group_measured_fraction_full 0.999
_diffrn_reflns_point_group_measured_fraction_max 0.966
_diffrn_reflns_theta_full 67.684
_diffrn_reflns_theta_max 74.523
_diffrn_reflns_theta_min 4.546
_diffrn_source 'micro-focus sealed X-ray tube'
_diffrn_source_type 'PhotonJet (Cu) X-ray Source'
_exptl_absorpt_coefficient_mu 2.881
_exptl_absorpt_correction_T_max 1.00000
_exptl_absorpt_correction_T_min 0.71031
_exptl_absorpt_correction_type multi-scan
_exptl_absorpt_process_details
;
CrysAlisPro 1.171.40.43a (Rigaku Oxford Diffraction, 2019)
Empirical absorption correction using spherical harmonics,
 implemented in SCALE3 ABSPACK scaling algorithm.
;
_exptl_crystal_colour 'translucent intense colourless'
_exptl_crystal_density_diffrn 1.478
_exptl_crystal_description plate
_exptl_crystal_F_000 552
_exptl_crystal_size_max 0.068
_exptl_crystal_size_mid 0.059
_exptl_crystal_size_min 0.048
_refine_diff_density_max 1.581
_refine_diff_density_min -0.586
_refine_diff_density_rms 0.179
_refine_ls_extinction_method none
_refine_ls_goodness_of_fit_ref 1.120
_refine_ls_hydrogen_treatment mixed
_refine_ls_matrix_type full
_refine_ls_number_parameters 328
_refine_ls_number_reflns 4737
_refine_ls_number_restraints 0
_refine_ls_restrained_S_all 1.120
_refine_ls_R_factor_all 0.1337
_refine_ls_R_factor_gt 0.1282
_refine_ls_shift/su_max 0.000
_refine_ls_shift/su_mean 0.000
_refine_ls_structure_factor_coef Fsqd
_refine_ls_weighting_details 'w=1/[\s^2^(Fo^2^)+(0.1605P)^2^+16.1122P] where P=(Fo^2^+2Fc^2^)/3'
_refine_ls_weighting_scheme calc
_refine_ls_wR_factor_gt 0.3923
_refine_ls_wR_factor_ref 0.3947
_reflns_Friedel_coverage 0.000
_reflns_number_gt 4160
_reflns_number_total 4737
_reflns_threshold_expression 'I > 2\s(I)'
_cod_data_source_file d2ob01096h2.cif
_cod_data_source_block spiro2
_cod_database_code 7158744
_shelx_shelxl_version_number 2018/3
_chemical_oxdiff_formula 'C20 H15 O Cl'
_chemical_oxdiff_usercomment THF/DCM/Hexane
_shelx_space_group_comment
;
The symmetry employed for this shelxl refinement is uniquely defined
by the following loop, which should always be used as a source of
symmetry information in preference to the above space-group names.
They are only intended as comments.
;
_reflns_odcompleteness_completeness 99.86
_reflns_odcompleteness_iscentric 1
_reflns_odcompleteness_theta 68.13
_olex2_refinement_description
;
1. Fixed Uiso
 At 1.2 times of:
  All C(H) groups, All C(H,H) groups
2.a Ternary CH refined with riding coordinates:
 C20(H20), C7(H7)
2.b Secondary CH2 refined with riding coordinates:
 C5(H5A,H5B), C18(H18A,H18B), C17(H17A,H17B), C4(H4A,H4B), C3(H3A,H3B),
 C16(H16A,H16B)
2.c Aromatic/amide H refined with riding coordinates:
 C26(H26), C22(H22), C13(H13), C10(H10), C9(H9), C11(H11), C23(H23)
;
_olex2_submission_special_instructions 'No special instructions were received'
_oxdiff_exptl_absorpt_empirical_details
;
Empirical correction (ABSPACK) includes:
- Absorption correction using spherical harmonics
- Frame scaling
;
_oxdiff_exptl_absorpt_empirical_full_max 2.825
_oxdiff_exptl_absorpt_empirical_full_min 0.556

loop_
_space_group_symop_operation_xyz
'x, y, z'
'-x, -y, -z'

loop_
_atom_site_label
_atom_site_type_symbol
_atom_site_fract_x
_atom_site_fract_y
_atom_site_fract_z
_atom_site_U_iso_or_equiv
_atom_site_adp_type
_atom_site_occupancy
_atom_site_site_symmetry_order
_atom_site_calc_flag
_atom_site_refinement_flags_posn
_atom_site_refinement_flags_adp
_atom_site_refinement_flags_occupancy
_atom_site_disorder_assembly
_atom_site_disorder_group
Cl1 Cl 0.3648(3) 0.5870(2) 0.07436(13) 0.0446(6) Uani 1 1 d . . . . .
Cl2 Cl -0.1340(4) 0.6114(2) 0.42266(14) 0.0473(6) Uani 1 1 d . . . . .
O8 O 0.3214(10) 0.1670(6) 0.3028(3) 0.0345(13) Uani 1 1 d . . . . .
O6 O 0.5566(9) 0.2160(6) 0.4958(3) 0.0338(13) Uani 1 1 d . . . . .
O5 O 0.2945(9) 0.1203(6) 0.4681(3) 0.0314(12) Uani 1 1 d . . . . .
O4 O 0.8037(10) 0.0978(6) 0.1967(3) 0.0352(13) Uani 1 1 d . . . . .
O2 O 1.0551(9) 0.2090(6) 0.0043(3) 0.0334(13) Uani 1 1 d . . . . .
O1 O 0.7897(9) 0.1061(6) 0.0322(3) 0.0327(13) Uani 1 1 d . . . . .
O7 O 0.2597(11) -0.0391(6) 0.3042(4) 0.0452(16) Uani 1 1 d . . . . .
O3 O 0.7478(13) -0.1102(7) 0.2007(4) 0.0511(18) Uani 1 1 d . . . . .
C21 C 0.3938(13) 0.3771(8) 0.3361(4) 0.0282(16) Uani 1 1 d . . . . .
C14 C 0.5959(12) 0.1249(8) 0.3879(4) 0.0255(15) Uani 1 1 d . . . . .
C26 C 0.1975(13) 0.4191(8) 0.3719(4) 0.0301(16) Uani 1 1 d . . . . .
H26 H 0.123926 0.353261 0.391548 0.036 Uiso 1 1 calc R . . . .
C1 C 1.0875(12) 0.0805(7) 0.1134(4) 0.0261(15) Uani 1 1 d . . . . .
C19 C 0.3768(14) 0.0277(8) 0.3220(4) 0.0309(17) Uani 1 1 d . . . . .
C2 C 0.9578(12) 0.1297(8) 0.0473(4) 0.0253(15) Uani 1 1 d . . . . .
C8 C 0.8839(13) 0.3169(8) 0.1617(4) 0.0290(16) Uani 1 1 d . . . . .
C6 C 0.8611(15) -0.0366(8) 0.1814(4) 0.0335(18) Uani 1 1 d . . . . .
C20 C 0.4909(13) 0.2268(8) 0.3258(4) 0.0288(16) Uani 1 1 d . . . . .
H20 H 0.603008 0.222381 0.288180 0.035 Uiso 1 1 calc R . . . .
C22 C 0.4988(15) 0.4735(8) 0.3079(5) 0.0363(18) Uani 1 1 d . . . . .
H22 H 0.632093 0.446075 0.283353 0.044 Uiso 1 1 calc R . . . .
C15 C 0.4627(12) 0.1514(7) 0.4536(4) 0.0257(15) Uani 1 1 d . . . . .
C13 C 0.6905(13) 0.3730(8) 0.1262(4) 0.0296(16) Uani 1 1 d . . . . .
H13 H 0.613784 0.315131 0.107889 0.035 Uiso 1 1 calc R . . . .
C10 C 0.9120(16) 0.5451(9) 0.1774(5) 0.039(2) Uani 1 1 d . . . . .
H10 H 0.989242 0.603555 0.194894 0.047 Uiso 1 1 calc R . . . .
C7 C 0.9747(13) 0.1631(8) 0.1740(4) 0.0295(16) Uani 1 1 d . . . . .
H7 H 1.082458 0.145309 0.212442 0.035 Uiso 1 1 calc R . . . .
C5 C 1.0684(13) -0.0618(8) 0.1407(4) 0.0316(17) Uani 1 1 d . . . . .
H5A H 1.061707 -0.117857 0.102273 0.038 Uiso 1 1 calc R . . . .
H5B H 1.193767 -0.109735 0.170557 0.038 Uiso 1 1 calc R . . . .
C9 C 0.9969(14) 0.4021(9) 0.1867(4) 0.0349(18) Uani 1 1 d . . . . .
H9 H 1.131161 0.364055 0.210082 0.042 Uiso 1 1 calc R . . . .
C11 C 0.7187(15) 0.6021(8) 0.1432(5) 0.0375(19) Uani 1 1 d . . . . .
H11 H 0.661296 0.698946 0.137452 0.045 Uiso 1 1 calc R . . . .
C12 C 0.6101(13) 0.5160(8) 0.1177(4) 0.0316(17) Uani 1 1 d . . . . .
C25 C 0.1116(14) 0.5574(8) 0.3786(5) 0.0333(17) Uani 1 1 d . . . . .
C18 C 0.5820(14) -0.0103(9) 0.3621(4) 0.0330(17) Uani 1 1 d . . . . .
H18A H 0.708693 -0.047027 0.332363 0.040 Uiso 1 1 calc R . . . .
H18B H 0.575622 -0.079794 0.401295 0.040 Uiso 1 1 calc R . . . .
C17 C 0.8205(13) 0.1385(10) 0.4091(5) 0.0376(19) Uani 1 1 d . . . . .
H17A H 0.914540 0.048502 0.427285 0.045 Uiso 1 1 calc R . . . .
H17B H 0.895355 0.177594 0.369698 0.045 Uiso 1 1 calc R . . . .
C23 C 0.4053(18) 0.6145(9) 0.3161(5) 0.046(2) Uani 1 1 d . . . . .
H23 H 0.478088 0.681395 0.297271 0.055 Uiso 1 1 calc R . . . .
C4 C 1.3108(13) 0.1019(10) 0.0928(5) 0.039(2) Uani 1 1 d . . . . .
H4A H 1.406720 0.017671 0.076028 0.047 Uiso 1 1 calc R . . . .
H4B H 1.381664 0.127682 0.132319 0.047 Uiso 1 1 calc R . . . .
C3 C 1.2616(14) 0.2188(10) 0.0351(5) 0.041(2) Uani 1 1 d . . . . .
H3A H 1.243091 0.308759 0.053829 0.049 Uiso 1 1 calc R . . . .
H3B H 1.380431 0.207358 0.000226 0.049 Uiso 1 1 calc R . . . .
C24 C 0.2149(17) 0.6552(9) 0.3503(5) 0.042(2) Uani 1 1 d . . . . .
H24 H 0.129(18) 0.751(12) 0.353(6) 0.050 Uiso 1 1 d R . . . .
C16 C 0.7625(15) 0.2365(10) 0.4654(5) 0.043(2) Uani 1 1 d . . . . .
H16A H 0.878131 0.214719 0.500847 0.051 Uiso 1 1 calc R . . . .
H16B H 0.743782 0.332846 0.445496 0.051 Uiso 1 1 calc R . . . .

loop_
_atom_site_aniso_label
_atom_site_aniso_U_11
_atom_site_aniso_U_22
_atom_site_aniso_U_33
_atom_site_aniso_U_23
_atom_site_aniso_U_13
_atom_site_aniso_U_12
Cl1 0.0341(11) 0.0340(11) 0.0587(14) -0.0042(9) -0.0031(9) 0.0043(8)
Cl2 0.0357(11) 0.0341(11) 0.0673(15) -0.0097(10) 0.0029(10) 0.0015(9)
O8 0.043(3) 0.023(3) 0.037(3) -0.001(2) -0.013(2) -0.007(2)
O6 0.032(3) 0.038(3) 0.033(3) -0.009(2) -0.003(2) -0.010(2)
O5 0.025(3) 0.034(3) 0.035(3) -0.002(2) 0.002(2) -0.006(2)
O4 0.043(3) 0.029(3) 0.033(3) -0.006(2) 0.008(2) -0.008(2)
O2 0.032(3) 0.036(3) 0.031(3) -0.001(2) 0.001(2) -0.007(2)
O1 0.028(3) 0.034(3) 0.035(3) -0.007(2) -0.002(2) -0.006(2)
O7 0.055(4) 0.033(3) 0.051(4) -0.008(3) -0.011(3) -0.014(3)
O3 0.071(5) 0.032(3) 0.057(4) -0.012(3) 0.022(4) -0.023(3)
C21 0.030(4) 0.026(4) 0.029(4) -0.007(3) -0.005(3) -0.006(3)
C14 0.023(3) 0.026(4) 0.027(4) -0.006(3) 0.001(3) -0.004(3)
C26 0.033(4) 0.022(4) 0.035(4) 0.001(3) -0.007(3) -0.007(3)
C1 0.025(4) 0.021(3) 0.030(4) -0.002(3) -0.003(3) -0.003(3)
C19 0.038(4) 0.023(4) 0.031(4) -0.008(3) -0.003(3) -0.004(3)
C2 0.022(3) 0.025(4) 0.028(4) -0.004(3) 0.000(3) -0.001(3)
C8 0.030(4) 0.022(4) 0.034(4) -0.004(3) 0.004(3) -0.006(3)
C6 0.046(5) 0.027(4) 0.028(4) -0.002(3) 0.004(3) -0.011(4)
C20 0.037(4) 0.023(4) 0.026(4) -0.002(3) -0.003(3) -0.006(3)
C22 0.040(5) 0.026(4) 0.041(5) -0.004(3) 0.005(4) -0.005(3)
C15 0.022(3) 0.023(4) 0.029(4) -0.003(3) -0.001(3) -0.001(3)
C13 0.029(4) 0.025(4) 0.036(4) -0.009(3) 0.002(3) -0.009(3)
C10 0.054(5) 0.028(4) 0.040(5) -0.003(3) -0.002(4) -0.020(4)
C7 0.036(4) 0.022(4) 0.029(4) -0.003(3) -0.002(3) -0.005(3)
C5 0.035(4) 0.022(4) 0.034(4) -0.005(3) -0.006(3) 0.001(3)
C9 0.037(4) 0.035(4) 0.035(4) -0.003(3) -0.005(3) -0.012(4)
C11 0.048(5) 0.019(4) 0.044(5) -0.006(3) 0.004(4) -0.005(3)
C12 0.031(4) 0.024(4) 0.037(4) -0.004(3) 0.004(3) -0.003(3)
C25 0.033(4) 0.024(4) 0.042(5) -0.005(3) -0.006(3) -0.004(3)
C18 0.034(4) 0.030(4) 0.031(4) -0.004(3) 0.001(3) -0.002(3)
C17 0.022(4) 0.047(5) 0.043(5) -0.011(4) 0.000(3) -0.004(3)
C23 0.064(6) 0.029(4) 0.050(5) 0.001(4) 0.003(5) -0.022(4)
C4 0.021(4) 0.050(5) 0.045(5) -0.006(4) -0.003(3) -0.005(4)
C3 0.028(4) 0.043(5) 0.053(5) -0.002(4) 0.002(4) -0.013(4)
C24 0.052(5) 0.020(4) 0.053(5) -0.003(4) -0.007(4) -0.007(4)
C16 0.033(4) 0.045(5) 0.056(6) -0.013(4) -0.007(4) -0.017(4)

loop_
_atom_type_symbol
_atom_type_description
_atom_type_scat_dispersion_real
_atom_type_scat_dispersion_imag
_atom_type_scat_source
C C 0.0181 0.0091 'International Tables Vol C Tables 4.2.6.8 and 6.1.1.4'
H H 0.0000 0.0000 'International Tables Vol C Tables 4.2.6.8 and 6.1.1.4'
Cl Cl 0.3639 0.7018 'International Tables Vol C Tables 4.2.6.8 and 6.1.1.4'
O O 0.0492 0.0322 'International Tables Vol C Tables 4.2.6.8 and 6.1.1.4'

loop_
_exptl_crystal_face_index_h
_exptl_crystal_face_index_k
_exptl_crystal_face_index_l
_exptl_crystal_face_perp_dist
1 -4 -8 0.0149
-4 -2 -2 0.0241
-1 4 8 0.0360
3 5 1 0.0382
-1 2 -11 0.0234
-3 -5 0 0.0248
1 -2 11 0.0224

loop_
_geom_angle_atom_site_label_1
_geom_angle_atom_site_label_2
_geom_angle_atom_site_label_3
_geom_angle
_geom_angle_site_symmetry_1
_geom_angle_site_symmetry_3
_geom_angle_publ_flag
C19 O8 C20 109.1(6) . . ?
C15 O6 C16 110.2(6) . . ?
C6 O4 C7 109.4(6) . . ?
C2 O2 C3 110.2(6) . . ?
C26 C21 C20 121.1(7) . . ?
C22 C21 C26 119.8(7) . . ?
C22 C21 C20 119.1(7) . . ?
C15 C14 C20 111.5(6) . . ?
C15 C14 C18 110.8(6) . . ?
C15 C14 C17 102.4(6) . . ?
C18 C14 C20 99.9(6) . . ?
C18 C14 C17 118.1(7) . . ?
C17 C14 C20 114.5(7) . . ?
C25 C26 C21 119.3(8) . . ?
C2 C1 C7 110.4(6) . . ?
C2 C1 C4 102.7(6) . . ?
C5 C1 C2 110.6(6) . . ?
C5 C1 C7 99.5(6) . . ?
C5 C1 C4 119.2(7) . . ?
C4 C1 C7 114.6(7) . . ?
O8 C19 C18 109.7(7) . . ?
O7 C19 O8 118.0(7) . . ?
O7 C19 C18 132.3(8) . . ?
O2 C2 C1 110.8(6) . . ?
O1 C2 O2 121.4(7) . . ?
O1 C2 C1 127.8(7) . . ?
C13 C8 C7 121.2(7) . . ?
C9 C8 C13 120.0(7) . . ?
C9 C8 C7 118.8(7) . . ?
O4 C6 C5 109.2(7) . . ?
O3 C6 O4 119.3(8) . . ?
O3 C6 C5 131.5(8) . . ?
O8 C20 C21 109.6(6) . . ?
O8 C20 C14 103.5(6) . . ?
C21 C20 C14 119.8(6) . . ?
C21 C22 C23 119.2(8) . . ?
O6 C15 C14 111.0(6) . . ?
O5 C15 O6 122.4(7) . . ?
O5 C15 C14 126.6(7) . . ?
C8 C13 C12 119.0(7) . . ?
C11 C10 C9 121.0(8) . . ?
O4 C7 C1 104.0(6) . . ?
O4 C7 C8 110.2(6) . . ?
C8 C7 C1 119.7(6) . . ?
C6 C5 C1 104.4(6) . . ?
C8 C9 C10 119.6(8) . . ?
C12 C11 C10 118.7(8) . . ?
C13 C12 Cl1 119.3(6) . . ?
C11 C12 Cl1 119.1(6) . . ?
C11 C12 C13 121.6(8) . . ?
C26 C25 Cl2 119.8(7) . . ?
C24 C25 Cl2 118.7(7) . . ?
C24 C25 C26 121.4(8) . . ?
C19 C18 C14 103.7(6) . . ?
C16 C17 C14 102.5(6) . . ?
C24 C23 C22 121.1(8) . . ?
C1 C4 C3 103.8(6) . . ?
O2 C3 C4 104.5(7) . . ?
C23 C24 C25 119.2(8) . . ?
O6 C16 C17 105.5(7) . . ?

loop_
_geom_bond_atom_site_label_1
_geom_bond_atom_site_label_2
_geom_bond_distance
_geom_bond_site_symmetry_2
_geom_bond_publ_flag
Cl1 C12 1.743(9) . ?
Cl2 C25 1.743(9) . ?
O8 C19 1.376(9) . ?
O8 C20 1.462(9) . ?
O6 C15 1.338(9) . ?
O6 C16 1.471(11) . ?
O5 C15 1.205(9) . ?
O4 C6 1.374(10) . ?
O4 C7 1.443(10) . ?
O2 C2 1.343(9) . ?
O2 C3 1.488(10) . ?
O1 C2 1.202(9) . ?
O7 C19 1.202(10) . ?
O3 C6 1.187(10) . ?
C21 C26 1.397(11) . ?
C21 C20 1.517(10) . ?
C21 C22 1.375(12) . ?
C14 C20 1.553(10) . ?
C14 C15 1.517(10) . ?
C14 C18 1.524(11) . ?
C14 C17 1.539(11) . ?
C26 C25 1.382(11) . ?
C1 C2 1.517(10) . ?
C1 C7 1.561(10) . ?
C1 C5 1.515(11) . ?
C1 C4 1.522(11) . ?
C19 C18 1.483(11) . ?
C8 C13 1.387(11) . ?
C8 C7 1.511(10) . ?
C8 C9 1.382(11) . ?
C6 C5 1.491(12) . ?
C22 C23 1.420(12) . ?
C13 C12 1.399(11) . ?
C10 C9 1.403(12) . ?
C10 C11 1.375(13) . ?
C11 C12 1.374(12) . ?
C25 C24 1.380(13) . ?
C17 C16 1.522(13) . ?
C23 C24 1.349(15) . ?
C4 C3 1.523(13) . ?

loop_
_exptl_oxdiff_crystal_face_indexfrac_h
_exptl_oxdiff_crystal_face_indexfrac_k
_exptl_oxdiff_crystal_face_indexfrac_l
_exptl_oxdiff_crystal_face_x
_exptl_oxdiff_crystal_face_y
_exptl_oxdiff_crystal_face_z
1.4404 -4.1071 -7.9619 0.2310 0.9638 -0.1331
-4.0973 -1.8794 -1.6391 -0.0921 -0.3821 -0.9195
-1.1155 4.3495 8.2590 -0.2276 -0.9497 0.2150
3.4960 4.7663 0.6853 -0.3734 0.1324 0.9182
-0.7819 2.2968 -10.7635 -0.8917 0.3154 -0.3246
-3.4200 -4.8822 0.0222 0.4289 -0.1521 -0.8905
1.1509 -1.8023 10.8630 0.8548 -0.3023 0.4218
